data_7133996
loop_
_publ_author_name
'Ould, Darren'
'Penrod, Megan'
'McConnell, Jessica B.'
'Zabara, Mohammed A.'
'Berge, Astrid H.'
'O'Keefe, Christopher A'
'Bond, Andrew David'
'Menkin, Svetlana'
'Grey, Clare P.'
'Wright, Dominic S.'

_publ_section_title
;
 Borates vs. Aluminates: Comparing the Anion for Lithium-Ion Batteries
;
_journal_name_full 'Chemical Communications'
_journal_paper_doi 10.1039/D4CC04812A
_journal_year 2024
_chemical_formula_moiety 'C16 H14 Al F24 Li O6'
_chemical_formula_sum 'C16 H14 Al F24 Li O6'
_chemical_formula_weight 792.19
_space_group_crystal_system triclinic
_space_group_IT_number 2
_space_group_name_Hall '-P 1'
_space_group_name_H-M_alt 'P -1'
_atom_sites_solution_hydrogens geom
_atom_sites_solution_primary dual
_atom_sites_solution_secondary difmap
_audit_creation_method SHELXL-2019/2
_audit_update_record
;
2024-06-04 deposited with the CCDC.	2024-11-22 downloaded from the CCDC.
;
_cell_angle_alpha 78.701(3)
_cell_angle_beta 73.361(3)
_cell_angle_gamma 79.766(3)
_cell_formula_units_Z 2
_cell_length_a 10.1045(6)
_cell_length_b 10.3479(6)
_cell_length_c 15.5279(9)
_cell_measurement_reflns_used 5934
_cell_measurement_temperature 200(2)
_cell_measurement_theta_max 67.95
_cell_measurement_theta_min 3.01
_cell_volume 1512.65(16)
_computing_cell_refinement 'SAINT (Bruker, 2016)'
_computing_data_collection 'APEX5 (Bruker, 2023)'
_computing_data_reduction SAINT
_computing_molecular_graphics 'Mercury (Macrae et al., 2008)'
_computing_publication_material SHELXL
_computing_structure_refinement 'SHELXL (Sheldrick, 2015)'
_computing_structure_solution 'SHELXT (Sheldrick, 2015)'
_diffrn_ambient_temperature 200(2)
_diffrn_measured_fraction_theta_full 0.990
_diffrn_measured_fraction_theta_max 0.987
_diffrn_measurement_device_type 'Bruker D8-QUEST PHOTON-III'
_diffrn_measurement_method '\w and \f-scans'
_diffrn_radiation_type CuK\a
_diffrn_radiation_wavelength 1.54178
_diffrn_reflns_av_R_equivalents 0.0589
_diffrn_reflns_av_unetI/netI 0.0444
_diffrn_reflns_Laue_measured_fraction_full 0.990
_diffrn_reflns_Laue_measured_fraction_max 0.987
_diffrn_reflns_limit_h_max 12
_diffrn_reflns_limit_h_min -12
_diffrn_reflns_limit_k_max 12
_diffrn_reflns_limit_k_min -12
_diffrn_reflns_limit_l_max 18
_diffrn_reflns_limit_l_min -14
_diffrn_reflns_number 22760
_diffrn_reflns_point_group_measured_fraction_full 0.990
_diffrn_reflns_point_group_measured_fraction_max 0.987
_diffrn_reflns_theta_full 67.679
_diffrn_reflns_theta_max 68.368
_diffrn_reflns_theta_min 3.006
_diffrn_source 'Incoatec I\mS Cu microsource'
_exptl_absorpt_coefficient_mu 2.307
_exptl_absorpt_correction_T_max 0.7531
_exptl_absorpt_correction_T_min 0.6440
_exptl_absorpt_correction_type multi-scan
_exptl_absorpt_process_details 'SADABS (Bruker, 2016)'
_exptl_crystal_colour colourless
_exptl_crystal_density_diffrn 1.739
_exptl_crystal_description block
_exptl_crystal_F_000 780
_exptl_crystal_size_max 0.160
_exptl_crystal_size_mid 0.160
_exptl_crystal_size_min 0.160
_refine_diff_density_max 0.565
_refine_diff_density_min -0.437
_refine_diff_density_rms 0.082
_refine_ls_extinction_method none
_refine_ls_goodness_of_fit_ref 1.079
_refine_ls_hydrogen_treatment constr
_refine_ls_matrix_type full
_refine_ls_number_parameters 435
_refine_ls_number_reflns 5486
_refine_ls_number_restraints 144
_refine_ls_restrained_S_all 1.174
_refine_ls_R_factor_all 0.1003
_refine_ls_R_factor_gt 0.0819
_refine_ls_shift/su_max 0.000
_refine_ls_shift/su_mean 0.000
_refine_ls_structure_factor_coef Fsqd
_refine_ls_weighting_details 'w=1/[\s^2^(Fo^2^)+(0.1395P)^2^+0.9813P] where P=(Fo^2^+2Fc^2^)/3'
_refine_ls_weighting_scheme calc
_refine_ls_wR_factor_gt 0.2282
_refine_ls_wR_factor_ref 0.2494
_reflns_Friedel_coverage 0.000
_reflns_number_gt 4090
_reflns_number_total 5486
_reflns_threshold_expression 'I > 2\s(I)'
_cod_data_source_file d4cc04812a2.cif
_cod_data_source_block DW_B1_0553
_cod_database_code 7133996
_cambridge_user_name 'Darren Ould'
_cambridge_user_crsid dmo33
_cambridge_supervisor_name 'Dominic Wright'
_cambridge_supervisor_crsid dsw1000
_cambridge_crystallographer_name 'Andrew Bond'
_cambridge_crystallographer_crsid adb29
_cambridge_sample_id EXP306
_cambridge_data_id DW_B1_0553
_shelx_space_group_comment
;
The symmetry employed for this shelxl refinement is uniquely defined
by the following loop, which should always be used as a source of
symmetry information in preference to the above space-group names.
They are only intended as comments.
;
_shelx_estimated_absorpt_t_min 0.709
_shelx_estimated_absorpt_t_max 0.709

loop_
_space_group_symop_operation_xyz
'x, y, z'
'-x, -y, -z'

loop_
_atom_site_label
_atom_site_type_symbol
_atom_site_fract_x
_atom_site_fract_y
_atom_site_fract_z
_atom_site_U_iso_or_equiv
_atom_site_adp_type
_atom_site_occupancy
_atom_site_site_symmetry_order
_atom_site_calc_flag
_atom_site_refinement_flags_posn
_atom_site_refinement_flags_adp
_atom_site_refinement_flags_occupancy
_atom_site_disorder_assembly
_atom_site_disorder_group
Al1 Al 0.30984(10) 0.65600(8) 0.75080(7) 0.0453(3) Uani 1 1 d . . . . .
Li1 Li 0.0488(6) 0.8075(6) 0.7782(5) 0.0586(14) Uani 1 1 d . . . . .
F1 F 0.0746(5) 0.4403(4) 0.7421(3) 0.1394(16) Uani 1 1 d . U . . .
F2 F -0.0789(3) 0.5939(4) 0.7058(3) 0.1197(12) Uani 1 1 d . U . . .
F3 F 0.0268(4) 0.4573(4) 0.6150(3) 0.1291(14) Uani 1 1 d . U . . .
F4 F 0.2367(5) 0.7821(5) 0.5162(3) 0.1290(14) Uani 1 1 d . U . . .
F5 F 0.0185(4) 0.8032(4) 0.5789(3) 0.1212(13) Uani 1 1 d . U . . .
F6 F 0.1081(5) 0.6617(5) 0.4887(3) 0.1297(14) Uani 1 1 d . U . . .
F7 F 0.1058(5) 0.7617(6) 1.0701(2) 0.1536(19) Uani 1 1 d . U . . .
F8 F 0.0601(7) 0.6311(6) 0.9946(4) 0.181(2) Uani 1 1 d . U . . .
F9 F -0.0051(3) 0.8362(5) 0.9700(3) 0.1310(15) Uani 1 1 d . U . . .
F10 F 0.4070(4) 0.8967(5) 0.8481(3) 0.1325(15) Uani 1 1 d . U . . .
F11 F 0.3088(5) 0.9054(5) 0.9875(3) 0.1359(15) Uani 1 1 d . U . . .
F12 F 0.2028(5) 0.9954(3) 0.8873(3) 0.1285(14) Uani 1 1 d . U . . .
F13 F 0.4903(5) 0.9789(3) 0.6525(3) 0.1297(14) Uani 1 1 d . U . . .
F14 F 0.6747(4) 0.8524(4) 0.6607(3) 0.1185(12) Uani 1 1 d . U . . .
F15 F 0.6477(4) 0.9559(4) 0.5330(3) 0.1192(12) Uani 1 1 d . U . . .
F16 F 0.5605(5) 0.5830(4) 0.5383(3) 0.1390(16) Uani 1 1 d . U . . .
F17 F 0.6800(6) 0.7354(5) 0.4620(3) 0.160(2) Uani 1 1 d . U . . .
F18 F 0.7247(4) 0.6237(4) 0.5835(3) 0.1372(15) Uani 1 1 d . U . . .
F19 F 0.5659(6) 0.5179(6) 0.8701(4) 0.173(2) Uani 1 1 d . U . . .
F20 F 0.6731(4) 0.3258(6) 0.8380(3) 0.1531(19) Uani 1 1 d . U . . .
F21 F 0.4816(6) 0.3463(7) 0.9354(3) 0.179(2) Uani 1 1 d . U . . .
F22 F 0.5698(7) 0.2070(5) 0.7412(6) 0.220(3) Uani 1 1 d . U . . .
F23 F 0.3954(8) 0.3079(8) 0.6991(6) 0.255(4) Uani 1 1 d . U . . .
F24 F 0.3644(8) 0.2285(5) 0.8375(8) 0.250(4) Uani 1 1 d . U . . .
O1 O 0.1744(3) 0.6793(2) 0.69742(18) 0.0545(6) Uani 1 1 d . . . . .
O2 O 0.2114(2) 0.7529(2) 0.83316(16) 0.0528(6) Uani 1 1 d . . . . .
O3 O 0.4599(3) 0.7102(3) 0.6834(2) 0.0685(7) Uani 1 1 d . . . . .
O4 O 0.3536(3) 0.4977(2) 0.8023(2) 0.0694(8) Uani 1 1 d . . . . .
O11 O -0.1509(3) 0.8234(3) 0.8191(2) 0.0774(8) Uani 1 1 d . . . . .
O12 O 0.0192(3) 0.9955(3) 0.7359(2) 0.0748(8) Uani 1 1 d . . . . .
C1 C 0.1583(4) 0.6140(4) 0.6318(3) 0.0630(10) Uani 1 1 d . . . . .
H1A H 0.247627 0.556735 0.609123 0.076 Uiso 1 1 calc R U . . .
C2 C 0.0446(6) 0.5263(5) 0.6729(4) 0.0879(15) Uani 1 1 d . . . . .
C3 C 0.1293(6) 0.7151(5) 0.5540(4) 0.0841(14) Uani 1 1 d . . . . .
C4 C 0.2318(4) 0.7620(4) 0.9163(3) 0.0623(9) Uani 1 1 d . . . . .
H4A H 0.303598 0.687101 0.930313 0.075 Uiso 1 1 calc R U . . .
C5 C 0.0989(7) 0.7463(8) 0.9892(4) 0.1003(18) Uani 1 1 d . . . . .
C6 C 0.2871(6) 0.8913(6) 0.9101(4) 0.0848(14) Uani 1 1 d . . . . .
C7 C 0.5188(4) 0.7774(4) 0.6002(3) 0.0619(9) Uani 1 1 d . . . . .
H7A H 0.444571 0.815040 0.567966 0.074 Uiso 1 1 calc R U . . .
C8 C 0.5859(5) 0.8889(5) 0.6116(4) 0.0792(12) Uani 1 1 d . . . . .
C9 C 0.6238(7) 0.6788(6) 0.5458(4) 0.0907(16) Uani 1 1 d . . . . .
C10 C 0.4781(5) 0.4157(4) 0.7830(3) 0.0661(10) Uani 1 1 d . . . . .
H10A H 0.540461 0.461207 0.727347 0.079 Uiso 1 1 calc R U . . .
C11 C 0.5468(6) 0.3972(7) 0.8585(5) 0.1022(18) Uani 1 1 d . . . . .
C12 C 0.4550(10) 0.2896(7) 0.7610(8) 0.148(4) Uani 1 1 d . . . . .
C13 C -0.2372(7) 0.7370(8) 0.8845(5) 0.121(2) Uani 1 1 d . . . . .
H13A H -0.319379 0.732974 0.863991 0.181 Uiso 1 1 calc R U . . .
H13B H -0.266747 0.770241 0.942833 0.181 Uiso 1 1 calc R U . . .
H13C H -0.185235 0.647817 0.891758 0.181 Uiso 1 1 calc R U . . .
C14 C -0.2082(5) 0.9589(5) 0.8130(4) 0.0834(14) Uani 1 1 d . . . . .
H14A H -0.214181 0.992047 0.869818 0.100 Uiso 1 1 calc R U . . .
H14B H -0.303562 0.968758 0.805181 0.100 Uiso 1 1 calc R U . . .
C15 C -0.1223(5) 1.0354(5) 0.7371(5) 0.0959(17) Uani 1 1 d . . . . .
H15A H -0.138357 1.021745 0.679689 0.115 Uiso 1 1 calc R U . . .
H15B H -0.146915 1.131138 0.742048 0.115 Uiso 1 1 calc R U . . .
C16 C 0.1136(7) 1.0789(6) 0.6732(6) 0.121(2) Uani 1 1 d . . . . .
H16A H 0.078620 1.172075 0.679455 0.182 Uiso 1 1 calc R U . . .
H16B H 0.121928 1.065446 0.610985 0.182 Uiso 1 1 calc R U . . .
H16C H 0.205220 1.056427 0.685914 0.182 Uiso 1 1 calc R U . . .

loop_
_atom_site_aniso_label
_atom_site_aniso_U_11
_atom_site_aniso_U_22
_atom_site_aniso_U_33
_atom_site_aniso_U_23
_atom_site_aniso_U_13
_atom_site_aniso_U_12
Al1 0.0475(5) 0.0347(5) 0.0563(6) -0.0133(4) -0.0175(4) 0.0019(3)
Li1 0.053(3) 0.047(3) 0.074(4) -0.010(3) -0.019(3) 0.004(2)
F1 0.162(4) 0.101(2) 0.176(4) 0.026(3) -0.081(3) -0.062(2)
F2 0.0789(19) 0.126(3) 0.165(3) -0.053(3) -0.021(2) -0.0259(18)
F3 0.142(3) 0.102(2) 0.186(4) -0.067(2) -0.068(3) -0.033(2)
F4 0.149(3) 0.153(3) 0.102(2) 0.022(2) -0.058(2) -0.068(3)
F5 0.137(3) 0.093(2) 0.146(3) -0.019(2) -0.084(3) 0.033(2)
F6 0.169(4) 0.150(3) 0.109(3) -0.044(2) -0.084(3) -0.018(3)
F7 0.138(3) 0.263(6) 0.0595(19) -0.025(3) -0.019(2) -0.035(3)
F8 0.218(5) 0.178(5) 0.136(4) -0.010(3) 0.016(3) -0.118(4)
F9 0.0727(19) 0.212(4) 0.104(3) -0.059(3) -0.0116(17) 0.011(2)
F10 0.111(3) 0.173(4) 0.134(3) -0.070(3) -0.003(2) -0.068(3)
F11 0.189(4) 0.148(3) 0.108(3) -0.066(2) -0.059(3) -0.034(3)
F12 0.174(4) 0.0627(17) 0.163(3) -0.0277(19) -0.069(3) -0.001(2)
F13 0.147(3) 0.077(2) 0.157(3) -0.048(2) -0.016(3) 0.003(2)
F14 0.124(3) 0.119(3) 0.146(3) -0.026(2) -0.072(2) -0.037(2)
F15 0.142(3) 0.092(2) 0.120(3) 0.0051(19) -0.014(2) -0.061(2)
F16 0.192(4) 0.112(3) 0.135(3) -0.057(2) -0.029(3) -0.058(3)
F17 0.208(5) 0.165(4) 0.089(2) -0.053(2) 0.044(3) -0.077(3)
F18 0.090(2) 0.133(3) 0.184(4) -0.071(3) -0.023(3) 0.030(2)
F19 0.169(4) 0.183(5) 0.219(5) -0.096(4) -0.077(4) -0.043(4)
F20 0.101(3) 0.198(5) 0.160(4) -0.024(3) -0.072(3) 0.039(3)
F21 0.156(4) 0.261(6) 0.090(3) 0.041(3) -0.041(3) -0.007(4)
F22 0.211(5) 0.113(3) 0.392(9) -0.144(5) -0.167(6) 0.093(4)
F23 0.236(6) 0.266(7) 0.377(9) -0.245(7) -0.219(7) 0.116(5)
F24 0.228(6) 0.073(3) 0.475(12) 0.000(5) -0.135(7) -0.060(4)
O1 0.0592(14) 0.0456(12) 0.0688(15) -0.0232(11) -0.0299(12) 0.0047(10)
O2 0.0568(13) 0.0472(12) 0.0581(14) -0.0204(10) -0.0211(11) 0.0074(10)
O3 0.0558(14) 0.0750(18) 0.0668(17) 0.0021(14) -0.0106(12) -0.0117(13)
O4 0.0651(16) 0.0407(13) 0.094(2) -0.0054(12) -0.0180(14) 0.0058(11)
O11 0.0563(15) 0.0754(18) 0.092(2) -0.0108(16) -0.0080(14) -0.0088(13)
O12 0.0624(16) 0.0499(14) 0.108(2) -0.0065(14) -0.0236(15) 0.0001(12)
C1 0.063(2) 0.055(2) 0.085(3) -0.0318(19) -0.034(2) 0.0041(16)
C2 0.093(3) 0.067(3) 0.126(4) -0.027(3) -0.052(3) -0.014(2)
C3 0.101(4) 0.081(3) 0.090(3) -0.023(3) -0.052(3) -0.008(3)
C4 0.070(2) 0.061(2) 0.060(2) -0.0186(17) -0.0273(18) 0.0072(17)
C5 0.108(4) 0.135(5) 0.061(3) -0.018(3) -0.016(3) -0.032(4)
C6 0.092(3) 0.092(3) 0.086(3) -0.049(3) -0.028(3) -0.006(3)
C7 0.063(2) 0.061(2) 0.063(2) -0.0015(17) -0.0214(18) -0.0120(17)
C8 0.086(3) 0.067(3) 0.086(3) -0.009(2) -0.023(3) -0.015(2)
C9 0.104(4) 0.093(4) 0.076(3) -0.030(3) 0.000(3) -0.034(3)
C10 0.077(2) 0.0420(18) 0.078(3) -0.0075(17) -0.032(2) 0.0154(17)
C11 0.087(4) 0.109(4) 0.110(5) 0.005(4) -0.040(3) -0.010(3)
C12 0.151(7) 0.072(4) 0.265(11) -0.071(6) -0.129(8) 0.049(4)
C13 0.089(4) 0.139(6) 0.125(5) 0.008(4) -0.011(4) -0.049(4)
C14 0.055(2) 0.088(3) 0.111(4) -0.049(3) -0.020(2) 0.016(2)
C15 0.072(3) 0.063(3) 0.144(5) -0.016(3) -0.031(3) 0.021(2)
C16 0.101(4) 0.087(4) 0.154(6) 0.023(4) -0.017(4) -0.027(3)

loop_
_atom_type_symbol
_atom_type_description
_atom_type_scat_dispersion_real
_atom_type_scat_dispersion_imag
_atom_type_scat_source
C C 0.0181 0.0091 'International Tables Vol C Tables 4.2.6.8 and 6.1.1.4'
H H 0.0000 0.0000 'International Tables Vol C Tables 4.2.6.8 and 6.1.1.4'
Li Li 0.0008 0.0003 'International Tables Vol C Tables 4.2.6.8 and 6.1.1.4'
O O 0.0492 0.0322 'International Tables Vol C Tables 4.2.6.8 and 6.1.1.4'
F F 0.0727 0.0534 'International Tables Vol C Tables 4.2.6.8 and 6.1.1.4'
Al Al 0.2130 0.2455 'International Tables Vol C Tables 4.2.6.8 and 6.1.1.4'

loop_
_geom_angle_atom_site_label_1
_geom_angle_atom_site_label_2
_geom_angle_atom_site_label_3
_geom_angle
_geom_angle_site_symmetry_1
_geom_angle_site_symmetry_3
_geom_angle_publ_flag
O3 Al1 O4 106.85(14) . . ?
O3 Al1 O2 116.58(15) . . ?
O4 Al1 O2 109.68(14) . . ?
O3 Al1 O1 114.56(15) . . ?
O4 Al1 O1 116.87(14) . . ?
O2 Al1 O1 92.08(11) . . ?
O3 Al1 Li1 125.03(17) . . ?
O4 Al1 Li1 128.00(17) . . ?
O2 Al1 Li1 45.91(16) . . ?
O1 Al1 Li1 46.36(16) . . ?
O11 Li1 O12 84.6(3) . . ?
O11 Li1 O2 137.7(4) . . ?
O12 Li1 O2 113.4(3) . . ?
O11 Li1 O1 126.6(4) . . ?
O12 Li1 O1 122.0(4) . . ?
O2 Li1 O1 77.4(2) . . ?
O11 Li1 Al1 151.4(3) . . ?
O12 Li1 Al1 123.8(3) . . ?
O2 Li1 Al1 38.67(12) . . ?
O1 Li1 Al1 38.88(12) . . ?
C1 O1 Al1 129.9(2) . . ?
C1 O1 Li1 134.7(3) . . ?
Al1 O1 Li1 94.8(2) . . ?
C4 O2 Al1 129.6(2) . . ?
C4 O2 Li1 133.7(3) . . ?
Al1 O2 Li1 95.4(2) . . ?
C7 O3 Al1 143.9(3) . . ?
C10 O4 Al1 128.9(3) . . ?
C14 O11 C13 114.2(5) . . ?
C14 O11 Li1 110.3(3) . . ?
C13 O11 Li1 129.4(4) . . ?
C15 O12 C16 114.9(4) . . ?
C15 O12 Li1 109.9(3) . . ?
C16 O12 Li1 129.2(4) . . ?
O1 C1 C3 108.8(3) . . ?
O1 C1 C2 110.0(4) . . ?
C3 C1 C2 112.4(4) . . ?
O1 C1 H1A 108.5 . . ?
C3 C1 H1A 108.5 . . ?
C2 C1 H1A 108.5 . . ?
F3 C2 F1 107.4(5) . . ?
F3 C2 F2 106.4(4) . . ?
F1 C2 F2 106.4(6) . . ?
F3 C2 C1 113.4(5) . . ?
F1 C2 C1 109.9(4) . . ?
F2 C2 C1 113.0(4) . . ?
F4 C3 F5 107.1(5) . . ?
F4 C3 F6 106.7(5) . . ?
F5 C3 F6 106.5(4) . . ?
F4 C3 C1 109.9(4) . . ?
F5 C3 C1 113.1(5) . . ?
F6 C3 C1 113.2(4) . . ?
O2 C4 C5 109.4(4) . . ?
O2 C4 C6 109.8(4) . . ?
C5 C4 C6 113.2(4) . . ?
O2 C4 H4A 108.1 . . ?
C5 C4 H4A 108.1 . . ?
C6 C4 H4A 108.1 . . ?
F8 C5 F7 109.3(6) . . ?
F8 C5 F9 105.8(6) . . ?
F7 C5 F9 105.9(6) . . ?
F8 C5 C4 110.6(5) . . ?
F7 C5 C4 113.8(5) . . ?
F9 C5 C4 111.1(5) . . ?
F12 C6 F10 107.0(5) . . ?
F12 C6 F11 107.1(4) . . ?
F10 C6 F11 107.0(5) . . ?
F12 C6 C4 112.5(4) . . ?
F10 C6 C4 110.4(4) . . ?
F11 C6 C4 112.5(5) . . ?
O3 C7 C8 109.8(4) . . ?
O3 C7 C9 108.0(4) . . ?
C8 C7 C9 111.9(4) . . ?
O3 C7 H7A 109.0 . . ?
C8 C7 H7A 109.0 . . ?
C9 C7 H7A 109.0 . . ?
F14 C8 F15 108.6(5) . . ?
F14 C8 F13 106.0(5) . . ?
F15 C8 F13 104.3(4) . . ?
F14 C8 C7 114.2(4) . . ?
F15 C8 C7 112.6(4) . . ?
F13 C8 C7 110.5(4) . . ?
F18 C9 F16 107.4(6) . . ?
F18 C9 F17 108.2(6) . . ?
F16 C9 F17 106.8(5) . . ?
F18 C9 C7 113.2(4) . . ?
F16 C9 C7 109.5(5) . . ?
F17 C9 C7 111.6(5) . . ?
O4 C10 C12 109.8(5) . . ?
O4 C10 C11 110.4(4) . . ?
C12 C10 C11 113.9(5) . . ?
O4 C10 H10A 107.5 . . ?
C12 C10 H10A 107.5 . . ?
C11 C10 H10A 107.5 . . ?
F21 C11 F20 107.6(6) . . ?
F21 C11 F19 104.7(7) . . ?
F20 C11 F19 107.1(6) . . ?
F21 C11 C10 117.1(6) . . ?
F20 C11 C10 111.3(6) . . ?
F19 C11 C10 108.3(5) . . ?
F23 C12 F22 109.8(8) . . ?
F23 C12 F24 105.5(9) . . ?
F22 C12 F24 108.0(8) . . ?
F23 C12 C10 112.6(7) . . ?
F22 C12 C10 113.0(7) . . ?
F24 C12 C10 107.5(8) . . ?
O11 C13 H13A 109.5 . . ?
O11 C13 H13B 109.5 . . ?
H13A C13 H13B 109.5 . . ?
O11 C13 H13C 109.5 . . ?
H13A C13 H13C 109.5 . . ?
H13B C13 H13C 109.5 . . ?
O11 C14 C15 109.8(4) . . ?
O11 C14 H14A 109.7 . . ?
C15 C14 H14A 109.7 . . ?
O11 C14 H14B 109.7 . . ?
C15 C14 H14B 109.7 . . ?
H14A C14 H14B 108.2 . . ?
O12 C15 C14 109.6(4) . . ?
O12 C15 H15A 109.8 . . ?
C14 C15 H15A 109.8 . . ?
O12 C15 H15B 109.8 . . ?
C14 C15 H15B 109.8 . . ?
H15A C15 H15B 108.2 . . ?
O12 C16 H16A 109.5 . . ?
O12 C16 H16B 109.5 . . ?
H16A C16 H16B 109.5 . . ?
O12 C16 H16C 109.5 . . ?
H16A C16 H16C 109.5 . . ?
H16B C16 H16C 109.5 . . ?

loop_
_geom_bond_atom_site_label_1
_geom_bond_atom_site_label_2
_geom_bond_distance
_geom_bond_site_symmetry_2
_geom_bond_publ_flag
Al1 O3 1.695(3) . ?
Al1 O4 1.717(3) . ?
Al1 O2 1.747(2) . ?
Al1 O1 1.753(2) . ?
Al1 Li1 2.783(6) . ?
Li1 O11 1.921(7) . ?
Li1 O12 1.927(6) . ?
Li1 O2 2.008(7) . ?
Li1 O1 2.021(6) . ?
F1 C2 1.324(7) . ?
F2 C2 1.332(6) . ?
F3 C2 1.319(6) . ?
F4 C3 1.322(7) . ?
F5 C3 1.327(6) . ?
F6 C3 1.329(6) . ?
F7 C5 1.321(7) . ?
F8 C5 1.299(8) . ?
F9 C5 1.335(8) . ?
F10 C6 1.316(6) . ?
F11 C6 1.321(6) . ?
F12 C6 1.307(7) . ?
F13 C8 1.328(6) . ?
F14 C8 1.299(6) . ?
F15 C8 1.322(6) . ?
F16 C9 1.311(6) . ?
F17 C9 1.324(7) . ?
F18 C9 1.308(8) . ?
F19 C11 1.349(8) . ?
F20 C11 1.341(7) . ?
F21 C11 1.250(8) . ?
F22 C12 1.310(8) . ?
F23 C12 1.243(10) . ?
F24 C12 1.392(14) . ?
O1 C1 1.387(4) . ?
O2 C4 1.387(5) . ?
O3 C7 1.365(5) . ?
O4 C10 1.377(5) . ?
O11 C14 1.415(6) . ?
O11 C13 1.416(7) . ?
O12 C15 1.412(6) . ?
O12 C16 1.426(7) . ?
C1 C3 1.496(7) . ?
C1 C2 1.508(7) . ?
C1 H1A 1.0000 . ?
C4 C5 1.498(7) . ?
C4 C6 1.515(7) . ?
C4 H4A 1.0000 . ?
C7 C8 1.500(6) . ?
C7 C9 1.523(7) . ?
C7 H7A 1.0000 . ?
C10 C12 1.484(8) . ?
C10 C11 1.492(8) . ?
C10 H10A 1.0000 . ?
C13 H13A 0.9800 . ?
C13 H13B 0.9800 . ?
C13 H13C 0.9800 . ?
C14 C15 1.436(8) . ?
C14 H14A 0.9900 . ?
C14 H14B 0.9900 . ?
C15 H15A 0.9900 . ?
C15 H15B 0.9900 . ?
C16 H16A 0.9800 . ?
C16 H16B 0.9800 . ?
C16 H16C 0.9800 . ?

loop_
_geom_torsion_atom_site_label_1
_geom_torsion_atom_site_label_2
_geom_torsion_atom_site_label_3
_geom_torsion_atom_site_label_4
_geom_torsion
_geom_torsion_site_symmetry_1
_geom_torsion_site_symmetry_2
_geom_torsion_site_symmetry_3
_geom_torsion_site_symmetry_4
_geom_torsion_publ_flag
O3 Al1 O1 C1 72.1(4) . . . . ?
O4 Al1 O1 C1 -53.9(4) . . . . ?
O2 Al1 O1 C1 -167.3(3) . . . . ?
Li1 Al1 O1 C1 -172.0(4) . . . . ?
O3 Al1 O1 Li1 -115.9(2) . . . . ?
O4 Al1 O1 Li1 118.1(2) . . . . ?
O2 Al1 O1 Li1 4.7(2) . . . . ?
O3 Al1 O2 C4 -77.4(4) . . . . ?
O4 Al1 O2 C4 44.1(4) . . . . ?
O1 Al1 O2 C4 163.7(3) . . . . ?
Li1 Al1 O2 C4 168.4(4) . . . . ?
O3 Al1 O2 Li1 114.1(2) . . . . ?
O4 Al1 O2 Li1 -124.3(2) . . . . ?
O1 Al1 O2 Li1 -4.8(2) . . . . ?
O4 Al1 O3 C7 138.0(5) . . . . ?
O2 Al1 O3 C7 -99.0(5) . . . . ?
O1 Al1 O3 C7 6.9(5) . . . . ?
Li1 Al1 O3 C7 -45.8(5) . . . . ?
O3 Al1 O4 C10 -11.7(4) . . . . ?
O2 Al1 O4 C10 -138.9(4) . . . . ?
O1 Al1 O4 C10 118.1(4) . . . . ?
Li1 Al1 O4 C10 172.2(4) . . . . ?
Al1 O1 C1 C3 -127.6(4) . . . . ?
Li1 O1 C1 C3 63.7(6) . . . . ?
Al1 O1 C1 C2 108.8(4) . . . . ?
Li1 O1 C1 C2 -59.9(5) . . . . ?
O1 C1 C2 F3 -177.8(4) . . . . ?
C3 C1 C2 F3 60.8(6) . . . . ?
O1 C1 C2 F1 -57.6(5) . . . . ?
C3 C1 C2 F1 -179.1(4) . . . . ?
O1 C1 C2 F2 61.0(5) . . . . ?
C3 C1 C2 F2 -60.4(6) . . . . ?
O1 C1 C3 F4 62.7(5) . . . . ?
C2 C1 C3 F4 -175.2(4) . . . . ?
O1 C1 C3 F5 -56.8(5) . . . . ?
C2 C1 C3 F5 65.3(5) . . . . ?
O1 C1 C3 F6 -178.1(4) . . . . ?
C2 C1 C3 F6 -56.0(6) . . . . ?
Al1 O2 C4 C5 -130.0(4) . . . . ?
Li1 O2 C4 C5 34.0(6) . . . . ?
Al1 O2 C4 C6 105.2(4) . . . . ?
Li1 O2 C4 C6 -90.8(5) . . . . ?
O2 C4 C5 F8 60.5(7) . . . . ?
C6 C4 C5 F8 -176.7(5) . . . . ?
O2 C4 C5 F7 -176.1(5) . . . . ?
C6 C4 C5 F7 -53.2(8) . . . . ?
O2 C4 C5 F9 -56.7(6) . . . . ?
C6 C4 C5 F9 66.2(6) . . . . ?
O2 C4 C6 F12 59.0(5) . . . . ?
C5 C4 C6 F12 -63.6(6) . . . . ?
O2 C4 C6 F10 -60.4(5) . . . . ?
C5 C4 C6 F10 177.0(5) . . . . ?
O2 C4 C6 F11 -179.9(4) . . . . ?
C5 C4 C6 F11 57.5(6) . . . . ?
Al1 O3 C7 C8 125.9(5) . . . . ?
Al1 O3 C7 C9 -111.8(5) . . . . ?
O3 C7 C8 F14 54.1(5) . . . . ?
C9 C7 C8 F14 -65.9(6) . . . . ?
O3 C7 C8 F15 178.5(4) . . . . ?
C9 C7 C8 F15 58.5(6) . . . . ?
O3 C7 C8 F13 -65.3(5) . . . . ?
C9 C7 C8 F13 174.7(4) . . . . ?
O3 C7 C9 F18 -61.2(5) . . . . ?
C8 C7 C9 F18 59.8(6) . . . . ?
O3 C7 C9 F16 58.5(6) . . . . ?
C8 C7 C9 F16 179.5(5) . . . . ?
O3 C7 C9 F17 176.5(5) . . . . ?
C8 C7 C9 F17 -62.5(6) . . . . ?
Al1 O4 C10 C12 -122.2(6) . . . . ?
Al1 O4 C10 C11 111.4(4) . . . . ?
O4 C10 C11 F21 60.3(8) . . . . ?
C12 C10 C11 F21 -63.8(9) . . . . ?
O4 C10 C11 F20 -175.4(5) . . . . ?
C12 C10 C11 F20 60.6(8) . . . . ?
O4 C10 C11 F19 -57.8(6) . . . . ?
C12 C10 C11 F19 178.1(7) . . . . ?
O4 C10 C12 F23 54.4(11) . . . . ?
C11 C10 C12 F23 178.8(8) . . . . ?
O4 C10 C12 F22 179.5(8) . . . . ?
C11 C10 C12 F22 -56.1(11) . . . . ?
O4 C10 C12 F24 -61.4(7) . . . . ?
C11 C10 C12 F24 63.0(7) . . . . ?
C13 O11 C14 C15 -172.2(5) . . . . ?
Li1 O11 C14 C15 32.6(6) . . . . ?
C16 O12 C15 C14 -169.9(5) . . . . ?
Li1 O12 C15 C14 34.8(6) . . . . ?
O11 C14 C15 O12 -44.4(6) . . . . ?
